data_4130994
loop_
_publ_author_name
'Wang, Gang-Wei'
'McCreanor, Niall G.'
'Shaw, Megan H.'
'Whittingham, William G.'
'Bower, John F.'

_publ_section_title
;
 New Initiation Modes for Directed Carbonylative C-C Bond Activation:
 Rhodium-Catalyzed (3 + 1 + 2) Cycloadditions of Aminomethylcyclopropanes.
;
_journal_issue 41
_journal_name_full 'Journal of the American Chemical Society'
_journal_page_first 13501
_journal_page_last 13504
_journal_paper_doi 10.1021/jacs.6b08608
_journal_volume 138
_journal_year 2016
_chemical_formula_moiety 'C23 H27 N O4 S'
_chemical_formula_sum 'C23 H27 N O4 S'
_chemical_formula_weight 413.51
_space_group_crystal_system orthorhombic
_space_group_IT_number 61
_space_group_name_Hall '-P 2ac 2ab'
_space_group_name_H-M_alt 'P b c a'
_atom_sites_solution_hydrogens geom
_atom_sites_solution_primary iterative
_audit_creation_date 2016-05-10
_audit_creation_method
;
Olex2 1.2
(compiled 2016.02.19 svn.r3266 for OlexSys, GUI svn.r5155)
;
_cell_angle_alpha 90
_cell_angle_beta 90
_cell_angle_gamma 90
_cell_formula_units_Z 8
_cell_length_a 9.2982(5)
_cell_length_b 17.6122(11)
_cell_length_c 25.4699(15)
_cell_measurement_reflns_used 3978
_cell_measurement_temperature 100(2)
_cell_measurement_theta_max 21.27
_cell_measurement_theta_min 2.31
_cell_volume 4171.0(4)
_computing_cell_refinement 'SAINT v8.34A (Bruker, 2013)'
_computing_data_reduction 'SAINT v8.34A (Bruker, 2013)'
_computing_molecular_graphics 'Olex2 (Dolomanov et al., 2009)'
_computing_publication_material 'Olex2 (Dolomanov et al., 2009)'
_computing_structure_refinement 'ShelXL (Sheldrick, 2015)'
_computing_structure_solution 'olex2.solve (Bourhis et al., 2015)'
_diffrn_ambient_temperature 100(2)
_diffrn_detector 'Bruker area detector'
_diffrn_detector_type 'CCD area detector'
_diffrn_measured_fraction_theta_full 0.963
_diffrn_measured_fraction_theta_max 1.000
_diffrn_measurement_device 'Bruker Apex II kappa CCD area detector'
_diffrn_measurement_device_type 'Bruker Apex II kappa CCD area detector'
_diffrn_measurement_method '\f and \w scans'
_diffrn_radiation_monochromator graphite
_diffrn_radiation_type MoK\a
_diffrn_radiation_wavelength 0.71073
_diffrn_reflns_av_R_equivalents 0.1500
_diffrn_reflns_av_unetI/netI 0.0543
_diffrn_reflns_Laue_measured_fraction_full 0.963
_diffrn_reflns_Laue_measured_fraction_max 1.000
_diffrn_reflns_limit_h_max 11
_diffrn_reflns_limit_h_min -11
_diffrn_reflns_limit_k_max 21
_diffrn_reflns_limit_k_min -21
_diffrn_reflns_limit_l_max 31
_diffrn_reflns_limit_l_min -31
_diffrn_reflns_number 58820
_diffrn_reflns_point_group_measured_fraction_full 0.963
_diffrn_reflns_point_group_measured_fraction_max 1.000
_diffrn_reflns_theta_full 26.000
_diffrn_reflns_theta_max 25.674
_diffrn_reflns_theta_min 1.599
_diffrn_source 'fine-focus sealed tube'
_diffrn_standards_number 0
_exptl_absorpt_coefficient_mu 0.185
_exptl_absorpt_correction_T_max 0.7454
_exptl_absorpt_correction_T_min 0.5961
_exptl_absorpt_correction_type multi-scan
_exptl_absorpt_process_details
;
SADABS-2014/5 (Bruker,2014/5) was used for absorption correction.
wR2(int) was 0.0921 before and 0.0714 after correction.
The Ratio of minimum to maximum transmission is 0.7997.
The \l/2 correction factor is 0.00150.
;
_exptl_crystal_colour colourless
_exptl_crystal_colour_primary colourless
_exptl_crystal_density_diffrn 1.317
_exptl_crystal_description plate
_exptl_crystal_F_000 1760
_exptl_crystal_size_max 0.339
_exptl_crystal_size_mid 0.178
_exptl_crystal_size_min 0.09
_refine_diff_density_max 0.417
_refine_diff_density_min -0.356
_refine_diff_density_rms 0.060
_refine_ls_extinction_method none
_refine_ls_goodness_of_fit_ref 1.027
_refine_ls_hydrogen_treatment constr
_refine_ls_matrix_type full
_refine_ls_number_parameters 266
_refine_ls_number_reflns 3955
_refine_ls_number_restraints 0
_refine_ls_restrained_S_all 1.027
_refine_ls_R_factor_all 0.0911
_refine_ls_R_factor_gt 0.0487
_refine_ls_shift/su_max 0.001
_refine_ls_shift/su_mean 0.000
_refine_ls_structure_factor_coef Fsqd
_refine_ls_weighting_details 'w=1/[\s^2^(Fo^2^)+(0.0496P)^2^+2.6515P] where P=(Fo^2^+2Fc^2^)/3'
_refine_ls_weighting_scheme calc
_refine_ls_wR_factor_gt 0.1015
_refine_ls_wR_factor_ref 0.1203
_reflns_Friedel_coverage 0.000
_reflns_number_gt 2630
_reflns_number_total 3955
_reflns_threshold_expression 'I > 2\s(I)'
_cod_data_source_file ja6b08608_si_004.cif
_cod_data_source_block testo1
_cod_database_code 4130994
_shelxl_version_number 2013-4
_shelx_space_group_comment
;
The symmetry employed for this shelxl refinement is uniquely defined
by the following loop, which should always be used as a source of
symmetry information in preference to the above space-group names.
They are only intended as comments.
;
_shelx_estimated_absorpt_t_max 0.984
_shelx_estimated_absorpt_t_min 0.940
_olex2_refinement_description
;
1. Fixed Uiso
 At 1.2 times of:
  All C(H) groups, All C(H,H) groups, All C(H,H,H,H) groups
 At 1.5 times of:
  All C(H,H,H) groups
2. Uiso/Uaniso restraints and constraints
Uanis(C9) = Uanis(C9A)
3. Others
 Fixed Sof: H8AA(0.89098) H8AB(0.89098) H8BC(0.10902) H8BD(0.10902)
 C9(0.89098) H9(0.89098) H10(0.89098) H10A(0.10902) H12A(0.89098) H12B(0.89098)
 H12C(0.10902) H12D(0.10902) C9A(0.10902) H9A(0.10902)
4.a Ternary CH refined with riding coordinates:
 C9(H9), C10(H10), C10(H10A), C11(H11), C9A(H9A)
4.b Secondary CH2 refined with riding coordinates:
 C8(H8AA,H8AB), C8(H8BC,H8BD), C12(H12A,H12B), C12(H12C,H12D), C13(H13A,H13B),
 C15(H15A,H15B), C16(H16A,H16B), C17(H17A,H17B)
4.c Aromatic/amide H refined with riding coordinates:
 C2(H2), C3(H3), C5(H5), C6(H6), C19(H19), C20(H20), C21(H21), C22(H22),
 C23(H23)
4.d Idealised Me refined as rotating group:
 C7(H7A,H7B,H7C)
;
_olex2_submission_special_instructions 'No special instructions were received'

loop_
_space_group_symop_operation_xyz
'x, y, z'
'-x+1/2, -y, z+1/2'
'-x, y+1/2, -z+1/2'
'x+1/2, -y+1/2, -z'
'-x, -y, -z'
'x-1/2, y, -z-1/2'
'x, -y-1/2, z-1/2'
'-x-1/2, y-1/2, z'

loop_
_atom_site_label
_atom_site_type_symbol
_atom_site_fract_x
_atom_site_fract_y
_atom_site_fract_z
_atom_site_U_iso_or_equiv
_atom_site_adp_type
_atom_site_occupancy
_atom_site_site_symmetry_order
_atom_site_calc_flag
_atom_site_refinement_flags_posn
_atom_site_refinement_flags_occupancy
_atom_site_disorder_assembly
_atom_site_disorder_group
S1 S 0.19963(6) 0.73678(4) 0.31231(3) 0.02270(17) Uani 1 1 d . . . .
O0AA O 0.19606(19) 0.70477(10) 0.26068(7) 0.0279(4) Uani 1 1 d . . . .
O1 O 0.7670(2) 0.64973(13) 0.50283(9) 0.0428(6) Uani 1 1 d . . . .
O1AA O 0.06837(18) 0.74669(11) 0.34126(7) 0.0297(5) Uani 1 1 d . . . .
O2 O 0.2066(2) 0.59102(10) 0.43574(7) 0.0285(4) Uani 1 1 d . . . .
N1 N 0.3033(2) 0.68277(12) 0.34763(8) 0.0197(5) Uani 1 1 d . . . .
C1 C 0.2825(3) 0.82658(14) 0.30769(10) 0.0223(6) Uani 1 1 d . . . .
C2 C 0.2506(3) 0.88227(15) 0.34453(11) 0.0267(6) Uani 1 1 d . . . .
H2 H 0.1823 0.8725 0.3715 0.032 Uiso 1 1 calc R . . .
C3 C 0.3186(3) 0.95186(15) 0.34178(11) 0.0284(7) Uani 1 1 d . . . .
H3 H 0.2950 0.9902 0.3665 0.034 Uiso 1 1 calc R . . .
C4 C 0.4212(3) 0.96676(15) 0.30332(11) 0.0277(6) Uani 1 1 d . . . .
C5 C 0.4521(3) 0.91002(16) 0.26707(11) 0.0273(6) Uani 1 1 d . . . .
H5 H 0.5225 0.9192 0.2408 0.033 Uiso 1 1 calc R . . .
C6 C 0.3830(3) 0.84055(15) 0.26833(10) 0.0237(6) Uani 1 1 d . . . .
H6 H 0.4038 0.8029 0.2427 0.028 Uiso 1 1 calc R . . .
C7 C 0.4961(4) 1.04215(16) 0.30151(13) 0.0425(8) Uani 1 1 d . . . .
H7A H 0.4456 1.0758 0.2770 0.064 Uiso 1 1 calc GR . . .
H7B H 0.5954 1.0350 0.2897 0.064 Uiso 1 1 calc GR . . .
H7C H 0.4961 1.0649 0.3366 0.064 Uiso 1 1 calc GR . . .
C8 C 0.4421(3) 0.65677(16) 0.32361(11) 0.0256(6) Uani 1 1 d . . . .
H8AA H 0.4580 0.6810 0.2890 0.031 Uiso 0.891 1 calc R P A 1
H8AB H 0.4436 0.6009 0.3193 0.031 Uiso 0.891 1 calc R P A 1
H8BC H 0.4281 0.6101 0.3026 0.031 Uiso 0.109 1 calc R P B 2
H8BD H 0.4842 0.6967 0.3010 0.031 Uiso 0.109 1 calc R P B 2
C9 C 0.5556(3) 0.68273(19) 0.36361(12) 0.0209(7) Uani 0.891 1 d . P C 1
H9 H 0.5725 0.7384 0.3589 0.025 Uiso 0.891 1 calc R P C 1
C10 C 0.4772(3) 0.67053(17) 0.41468(11) 0.0266(6) Uani 1 1 d . . . .
H10 H 0.4661 0.6144 0.4193 0.032 Uiso 0.891 1 calc R P C 1
H10A H 0.4462 0.6208 0.4299 0.032 Uiso 0.109 1 calc R P C 2
C11 C 0.3262(2) 0.70289(15) 0.40414(10) 0.0197(6) Uani 1 1 d . . . .
H11 H 0.3290 0.7594 0.4078 0.024 Uiso 1 1 calc R . . .
C12 C 0.6991(3) 0.64246(17) 0.36336(11) 0.0327(7) Uani 1 1 d . . . .
H12A H 0.7510 0.6539 0.3304 0.039 Uiso 0.891 1 calc R P C 1
H12B H 0.6840 0.5869 0.3654 0.039 Uiso 0.891 1 calc R P C 1
H12C H 0.7293 0.5899 0.3550 0.039 Uiso 0.109 1 calc R P C 2
H12D H 0.7262 0.6744 0.3330 0.039 Uiso 0.109 1 calc R P C 2
C13 C 0.7890(3) 0.6693(2) 0.41083(13) 0.0464(9) Uani 1 1 d . . . .
H13A H 0.8743 0.6360 0.4141 0.056 Uiso 1 1 calc R . . .
H13B H 0.8238 0.7214 0.4038 0.056 Uiso 1 1 calc R . . .
C14 C 0.7104(3) 0.66931(16) 0.46202(12) 0.0300(7) Uani 1 1 d . . . .
C15 C 0.5574(3) 0.69955(17) 0.46210(11) 0.0302(7) Uani 1 1 d . . . .
H15A H 0.5075 0.6830 0.4945 0.036 Uiso 1 1 calc R . . .
H15B H 0.5590 0.7557 0.4616 0.036 Uiso 1 1 calc R . . .
C16 C 0.2119(3) 0.67130(15) 0.44004(10) 0.0231(6) Uani 1 1 d . . . .
H16A H 0.2334 0.6857 0.4768 0.028 Uiso 1 1 calc R . . .
H16B H 0.1172 0.6930 0.4305 0.028 Uiso 1 1 calc R . . .
C17 C 0.1278(3) 0.55672(17) 0.47773(11) 0.0302(7) Uani 1 1 d . . . .
H17A H 0.1140 0.5021 0.4700 0.036 Uiso 1 1 calc R . . .
H17B H 0.0317 0.5806 0.4801 0.036 Uiso 1 1 calc R . . .
C18 C 0.2040(3) 0.56506(15) 0.52964(10) 0.0236(6) Uani 1 1 d . . . .
C19 C 0.3490(3) 0.54691(18) 0.53302(12) 0.0372(8) Uani 1 1 d . . . .
H19 H 0.3967 0.5269 0.5031 0.045 Uiso 1 1 calc R . . .
C20 C 0.4252(4) 0.55719(19) 0.57870(13) 0.0435(8) Uani 1 1 d . . . .
H20 H 0.5246 0.5450 0.5799 0.052 Uiso 1 1 calc R . . .
C21 C 0.3576(3) 0.58508(17) 0.62268(13) 0.0390(8) Uani 1 1 d . . . .
H21 H 0.4103 0.5924 0.6542 0.047 Uiso 1 1 calc R . . .
C22 C 0.2126(3) 0.60241(17) 0.62086(12) 0.0382(8) Uani 1 1 d . . . .
H22 H 0.1654 0.6209 0.6514 0.046 Uiso 1 1 calc R . . .
C23 C 0.1351(3) 0.59280(16) 0.57405(12) 0.0308(7) Uani 1 1 d . . . .
H23 H 0.0358 0.6052 0.5728 0.037 Uiso 1 1 calc R . . .
C9A C 0.529(3) 0.6428(16) 0.3672(10) 0.0209(7) Uani 0.109 1 d . P C 2
H9A H 0.5106 0.5873 0.3721 0.025 Uiso 0.109 1 calc R P C 2

loop_
_atom_site_aniso_label
_atom_site_aniso_U_11
_atom_site_aniso_U_22
_atom_site_aniso_U_33
_atom_site_aniso_U_23
_atom_site_aniso_U_13
_atom_site_aniso_U_12
S1 0.0172(3) 0.0316(4) 0.0193(3) -0.0011(3) -0.0026(3) -0.0022(3)
O0AA 0.0270(10) 0.0375(11) 0.0191(10) -0.0024(8) -0.0048(8) -0.0046(9)
O1 0.0376(12) 0.0558(14) 0.0350(13) -0.0019(11) -0.0156(10) 0.0093(10)
O1AA 0.0146(9) 0.0464(12) 0.0280(11) 0.0012(9) 0.0032(8) 0.0001(8)
O2 0.0376(11) 0.0287(10) 0.0192(10) -0.0013(8) 0.0042(9) -0.0080(9)
N1 0.0162(10) 0.0284(11) 0.0145(11) -0.0014(9) 0.0005(9) -0.0001(9)
C1 0.0207(13) 0.0264(14) 0.0197(14) 0.0008(11) -0.0051(11) 0.0033(11)
C2 0.0240(14) 0.0355(16) 0.0206(15) -0.0012(13) -0.0009(12) 0.0067(12)
C3 0.0353(16) 0.0281(15) 0.0219(16) -0.0046(12) -0.0031(13) 0.0083(12)
C4 0.0325(15) 0.0263(15) 0.0242(17) 0.0032(12) -0.0078(13) 0.0024(12)
C5 0.0270(15) 0.0350(16) 0.0199(15) 0.0033(12) 0.0009(12) 0.0002(12)
C6 0.0257(14) 0.0283(15) 0.0171(15) -0.0001(12) -0.0025(12) 0.0032(11)
C7 0.055(2) 0.0287(17) 0.043(2) 0.0028(14) 0.0003(16) -0.0081(15)
C8 0.0239(14) 0.0302(15) 0.0227(16) -0.0008(12) 0.0059(12) 0.0051(11)
C9 0.0172(15) 0.0246(17) 0.0210(17) 0.0046(14) -0.0018(12) -0.0003(13)
C10 0.0176(13) 0.0386(17) 0.0235(16) -0.0053(13) -0.0009(11) 0.0017(12)
C11 0.0162(13) 0.0258(14) 0.0173(14) -0.0023(11) -0.0020(10) -0.0006(11)
C12 0.0226(14) 0.0469(18) 0.0285(17) 0.0110(14) 0.0065(13) 0.0076(13)
C13 0.0203(16) 0.075(2) 0.044(2) 0.0174(18) -0.0019(15) 0.0033(16)
C14 0.0248(15) 0.0320(16) 0.0332(18) 0.0055(13) -0.0070(13) -0.0054(13)
C15 0.0230(14) 0.0403(17) 0.0274(17) 0.0025(13) -0.0068(12) -0.0037(13)
C16 0.0228(14) 0.0289(15) 0.0176(14) -0.0034(11) 0.0024(11) -0.0022(12)
C17 0.0292(15) 0.0384(17) 0.0231(16) 0.0059(13) 0.0007(12) -0.0105(13)
C18 0.0247(14) 0.0261(14) 0.0200(14) 0.0018(11) 0.0012(12) -0.0062(12)
C19 0.0234(15) 0.052(2) 0.036(2) -0.0151(15) -0.0009(13) 0.0050(14)
C20 0.0382(18) 0.050(2) 0.042(2) -0.0070(16) -0.0121(15) 0.0073(15)
C21 0.0477(19) 0.0418(19) 0.0274(18) 0.0024(15) -0.0100(15) -0.0102(15)
C22 0.054(2) 0.0372(18) 0.0235(17) -0.0058(13) 0.0118(15) -0.0111(15)
C23 0.0269(15) 0.0309(16) 0.0347(19) 0.0007(14) 0.0081(13) -0.0042(13)
C9A 0.0172(15) 0.0246(17) 0.0210(17) 0.0046(14) -0.0018(12) -0.0003(13)

loop_
_atom_type_symbol
_atom_type_description
_atom_type_scat_dispersion_real
_atom_type_scat_dispersion_imag
_atom_type_scat_source
C C 0.0033 0.0016 'International Tables Vol C Tables 4.2.6.8 and 6.1.1.4'
H H 0.0000 0.0000 'International Tables Vol C Tables 4.2.6.8 and 6.1.1.4'
N N 0.0061 0.0033 'International Tables Vol C Tables 4.2.6.8 and 6.1.1.4'
O O 0.0106 0.0060 'International Tables Vol C Tables 4.2.6.8 and 6.1.1.4'
S S 0.1246 0.1234 'International Tables Vol C Tables 4.2.6.8 and 6.1.1.4'

loop_
_geom_angle_atom_site_label_1
_geom_angle_atom_site_label_2
_geom_angle_atom_site_label_3
_geom_angle
O0AA S1 O1AA 119.98(11)
O0AA S1 N1 106.96(11)
O0AA S1 C1 107.58(12)
O1AA S1 N1 106.91(11)
O1AA S1 C1 107.27(12)
N1 S1 C1 107.60(11)
C16 O2 C17 112.4(2)
C8 N1 S1 117.59(17)
C11 N1 S1 118.52(16)
C11 N1 C8 110.01(19)
C2 C1 S1 119.6(2)
C2 C1 C6 120.3(2)
C6 C1 S1 120.0(2)
C1 C2 H2 120.2
C3 C2 C1 119.6(3)
C3 C2 H2 120.2
C2 C3 H3 119.4
C2 C3 C4 121.1(3)
C4 C3 H3 119.4
C3 C4 C7 120.4(3)
C5 C4 C3 118.3(2)
C5 C4 C7 121.3(3)
C4 C5 H5 119.2
C6 C5 C4 121.6(3)
C6 C5 H5 119.2
C1 C6 H6 120.5
C5 C6 C1 119.0(2)
C5 C6 H6 120.5
C4 C7 H7A 109.5
C4 C7 H7B 109.5
C4 C7 H7C 109.5
H7A C7 H7B 109.5
H7A C7 H7C 109.5
H7B C7 H7C 109.5
N1 C8 H8AA 111.1
N1 C8 H8AB 111.1
N1 C8 H8BC 111.1
N1 C8 H8BD 111.1
N1 C8 C9 103.3(2)
H8AA C8 H8AB 109.1
H8BC C8 H8BD 109.1
C9 C8 H8AA 111.1
C9 C8 H8AB 111.1
C9A C8 N1 103.1(11)
C9A C8 H8BC 111.1
C9A C8 H8BD 111.1
C8 C9 H9 108.7
C10 C9 C8 101.4(2)
C10 C9 H9 108.7
C10 C9 C12 111.3(2)
C12 C9 C8 117.6(3)
C12 C9 H9 108.7
C9 C10 H10 107.0
C9 C10 C11 103.8(2)
C9 C10 C15 113.8(2)
C11 C10 H10 107.0
C11 C10 H10A 97.4
C15 C10 H10 107.0
C15 C10 H10A 97.4
C15 C10 C11 117.7(2)
C9A C10 H10A 97.4
C9A C10 C11 107.1(10)
C9A C10 C15 130.1(11)
N1 C11 C10 102.09(19)
N1 C11 H11 109.2
N1 C11 C16 113.3(2)
C10 C11 H11 109.2
C16 C11 C10 113.6(2)
C16 C11 H11 109.2
C9 C12 H12A 109.8
C9 C12 H12B 109.8
C9 C12 C13 109.3(2)
H12A C12 H12B 108.3
H12C C12 H12D 107.0
C13 C12 H12A 109.8
C13 C12 H12B 109.8
C13 C12 H12C 107.5
C13 C12 H12D 107.5
C13 C12 C9A 119.4(10)
C9A C12 H12C 107.5
C9A C12 H12D 107.5
C12 C13 H13A 108.6
C12 C13 H13B 108.6
H13A C13 H13B 107.6
C14 C13 C12 114.8(2)
C14 C13 H13A 108.6
C14 C13 H13B 108.6
O1 C14 C13 122.3(3)
O1 C14 C15 120.3(3)
C13 C14 C15 117.3(2)
C10 C15 C14 110.1(2)
C10 C15 H15A 109.6
C10 C15 H15B 109.6
C14 C15 H15A 109.6
C14 C15 H15B 109.6
H15A C15 H15B 108.2
O2 C16 C11 110.2(2)
O2 C16 H16A 109.6
O2 C16 H16B 109.6
C11 C16 H16A 109.6
C11 C16 H16B 109.6
H16A C16 H16B 108.1
O2 C17 H17A 109.2
O2 C17 H17B 109.2
O2 C17 C18 112.0(2)
H17A C17 H17B 107.9
C18 C17 H17A 109.2
C18 C17 H17B 109.2
C19 C18 C17 119.2(3)
C19 C18 C23 118.6(3)
C23 C18 C17 122.1(3)
C18 C19 H19 119.3
C20 C19 C18 121.5(3)
C20 C19 H19 119.3
C19 C20 H20 120.0
C19 C20 C21 120.1(3)
C21 C20 H20 120.0
C20 C21 H21 120.1
C20 C21 C22 119.8(3)
C22 C21 H21 120.1
C21 C22 H22 119.9
C21 C22 C23 120.2(3)
C23 C22 H22 119.9
C18 C23 C22 119.8(3)
C18 C23 H23 120.1
C22 C23 H23 120.1
C8 C9A C12 122.0(18)
C8 C9A H9A 100.0
C10 C9A C8 115.5(18)
C10 C9A C12 113.6(17)
C10 C9A H9A 100.0
C12 C9A H9A 100.0

loop_
_geom_bond_atom_site_label_1
_geom_bond_atom_site_label_2
_geom_bond_distance
S1 O0AA 1.4313(19)
S1 O1AA 1.4365(18)
S1 N1 1.626(2)
S1 C1 1.763(3)
O1 C14 1.215(3)
O2 C16 1.419(3)
O2 C17 1.430(3)
N1 C8 1.500(3)
N1 C11 1.497(3)
C1 C2 1.389(4)
C1 C6 1.392(4)
C2 H2 0.9500
C2 C3 1.381(4)
C3 H3 0.9500
C3 C4 1.392(4)
C4 C5 1.390(4)
C4 C7 1.500(4)
C5 H5 0.9500
C5 C6 1.382(4)
C6 H6 0.9500
C7 H7A 0.9800
C7 H7B 0.9800
C7 H7C 0.9800
C8 H8AA 0.9900
C8 H8AB 0.9900
C8 H8BC 0.9900
C8 H8BD 0.9900
C8 C9 1.536(4)
C8 C9A 1.39(3)
C9 H9 1.0000
C9 C10 1.506(4)
C9 C12 1.511(4)
C10 H10 1.0000
C10 H10A 1.0000
C10 C11 1.539(3)
C10 C15 1.509(4)
C10 C9A 1.39(3)
C11 H11 1.0000
C11 C16 1.508(3)
C12 H12A 0.9900
C12 H12B 0.9900
C12 H12C 0.9900
C12 H12D 0.9900
C12 C13 1.544(4)
C12 C9A 1.59(3)
C13 H13A 0.9900
C13 H13B 0.9900
C13 C14 1.494(4)
C14 C15 1.519(4)
C15 H15A 0.9900
C15 H15B 0.9900
C16 H16A 0.9900
C16 H16B 0.9900
C17 H17A 0.9900
C17 H17B 0.9900
C17 C18 1.507(4)
C18 C19 1.388(4)
C18 C23 1.389(4)
C19 H19 0.9500
C19 C20 1.374(4)
C20 H20 0.9500
C20 C21 1.375(4)
C21 H21 0.9500
C21 C22 1.383(4)
C22 H22 0.9500
C22 C23 1.403(4)
C23 H23 0.9500
C9A H9A 1.0000

loop_
_geom_torsion_atom_site_label_1
_geom_torsion_atom_site_label_2
_geom_torsion_atom_site_label_3
_geom_torsion_atom_site_label_4
_geom_torsion
S1 N1 C8 C9 124.9(2)
S1 N1 C8 C9A 154.9(12)
S1 N1 C11 C10 -151.38(18)
S1 N1 C11 C16 86.1(2)
S1 C1 C2 C3 178.1(2)
S1 C1 C6 C5 -176.7(2)
O0AA S1 N1 C8 44.0(2)
O0AA S1 N1 C11 -179.70(17)
O0AA S1 C1 C2 153.9(2)
O0AA S1 C1 C6 -28.2(2)
O1 C14 C15 C10 -140.9(3)
O1AA S1 N1 C8 173.66(18)
O1AA S1 N1 C11 -50.0(2)
O1AA S1 C1 C2 23.6(2)
O1AA S1 C1 C6 -158.6(2)
O2 C17 C18 C19 -48.5(4)
O2 C17 C18 C23 129.3(3)
N1 S1 C1 C2 -91.1(2)
N1 S1 C1 C6 86.7(2)
N1 C8 C9 C10 36.1(3)
N1 C8 C9 C12 157.8(2)
N1 C8 C9A C10 -13(2)
N1 C8 C9A C12 -157.8(17)
N1 C11 C16 O2 58.4(3)
C1 S1 N1 C8 -71.4(2)
C1 S1 N1 C11 65.0(2)
C1 C2 C3 C4 -1.4(4)
C2 C1 C6 C5 1.1(4)
C2 C3 C4 C5 0.9(4)
C2 C3 C4 C7 -178.9(3)
C3 C4 C5 C6 0.5(4)
C4 C5 C6 C1 -1.6(4)
C6 C1 C2 C3 0.3(4)
C7 C4 C5 C6 -179.7(3)
C8 N1 C11 C10 -12.0(3)
C8 N1 C11 C16 -134.6(2)
C8 C9 C10 C11 -44.5(3)
C8 C9 C10 C15 -173.7(2)
C8 C9 C10 C9A 56(2)
C8 C9 C12 C13 -172.4(3)
C8 C9 C12 C9A -56(2)
C9 C8 C9A C10 81(3)
C9 C8 C9A C12 -64(2)
C9 C10 C11 N1 35.1(3)
C9 C10 C11 C16 157.4(2)
C9 C10 C15 C14 -50.8(3)
C9 C10 C9A C8 -82(3)
C9 C10 C9A C12 66(2)
C9 C12 C13 C14 48.0(4)
C9 C12 C9A C8 72(2)
C9 C12 C9A C10 -74(2)
C10 C9 C12 C13 -56.0(3)
C10 C9 C12 C9A 61(2)
C10 C11 C16 O2 -57.5(3)
C11 N1 C8 C9 -14.9(3)
C11 N1 C8 C9A 15.1(13)
C11 C10 C15 C14 -172.5(2)
C11 C10 C9A C8 5(2)
C11 C10 C9A C12 153.5(13)
C12 C9 C10 C11 -170.4(2)
C12 C9 C10 C15 60.4(3)
C12 C9 C10 C9A -70(2)
C12 C13 C14 O1 140.7(3)
C12 C13 C14 C15 -42.9(4)
C13 C12 C9A C8 147.4(16)
C13 C12 C9A C10 2(2)
C13 C14 C15 C10 42.6(4)
C15 C10 C11 N1 161.8(2)
C15 C10 C11 C16 -75.8(3)
C15 C10 C9A C8 -148.2(11)
C15 C10 C9A C12 0(3)
C16 O2 C17 C18 -67.8(3)
C17 O2 C16 C11 165.1(2)
C17 C18 C19 C20 176.6(3)
C17 C18 C23 C22 -177.4(3)
C18 C19 C20 C21 0.9(5)
C19 C18 C23 C22 0.5(4)
C19 C20 C21 C22 0.3(5)
C20 C21 C22 C23 -1.1(5)
C21 C22 C23 C18 0.7(4)
C23 C18 C19 C20 -1.3(5)
C9A C8 C9 C10 -57(2)
C9A C8 C9 C12 65(2)
C9A C10 C11 N1 4.4(13)
C9A C10 C11 C16 126.7(13)
C9A C10 C15 C14 -21.3(16)
C9A C12 C13 C14 19.2(12)
